data_1502953
loop_
_publ_author_name
'Gimeno, Ana'
'Medio-Sim\'on, Mercedes'
'de Arellano, Carmen Ram\'irez'
'Asensio, Gregorio'
'Cuenca, Ana B.'

_publ_section_title
;
 NHC-stabilized gold(I) complexes: suitable catalysts for 6-exo-dig
 heterocyclization of 1-(o-ethynylaryl)ureas.
;
_journal_issue 9
_journal_name_full 'Organic letters'
_journal_page_first 1900
_journal_page_last 1903
_journal_paper_doi 10.1021/ol100595s
_journal_volume 12
_journal_year 2010
_chemical_formula_sum 'C15 H12 N2 O'
_chemical_formula_weight 236.27
_chemical_name_systematic
; 
 ? 
;
_space_group_IT_number 14
_symmetry_cell_setting monoclinic
_symmetry_space_group_name_Hall '-P 2ybc'
_symmetry_space_group_name_H-M 'P 1 21/c 1'
_atom_sites_solution_hydrogens geom
_atom_sites_solution_primary direct
_atom_sites_solution_secondary difmap
_audit_creation_method SHELXL-97
_cell_angle_alpha 90.00
_cell_angle_beta 92.715(4)
_cell_angle_gamma 90.00
_cell_formula_units_Z 4
_cell_length_a 10.9132(5)
_cell_length_b 6.9003(3)
_cell_length_c 15.2690(7)
_cell_measurement_reflns_used 3730
_cell_measurement_temperature 120(2)
_cell_measurement_theta_max 29.1335
_cell_measurement_theta_min 2.3401
_cell_volume 1148.53(9)
_computing_cell_refinement 'CrysAlisPro (Oxford Diff., 2009)'
_computing_data_collection 'CrysAlisPro (Oxford Diff., 2009)'
_computing_data_reduction 'CrysAlisPro (Oxford Diff., 2009)'
_computing_molecular_graphics 'CrystalMaker 2.1.5 (1994-2009)'
_computing_publication_material 'SHELXL-97 (Sheldrick, 1997)'
_computing_structure_refinement 'SHELXL-97 (Sheldrick, 1997)'
_computing_structure_solution 'SHELXS-97 (Sheldrick, 1990)'
_diffrn_ambient_temperature 120(2)
_diffrn_detector_area_resol_mean 16.0267
_diffrn_measured_fraction_theta_full 1.000
_diffrn_measured_fraction_theta_max 0.889
_diffrn_measurement_device_type 'Oxford Diffr. Gemini S'
_diffrn_measurement_method '\w scans'
_diffrn_radiation_monochromator graphite
_diffrn_radiation_source 'fine-focus sealed tube'
_diffrn_radiation_type MoK\a
_diffrn_radiation_wavelength 0.71073
_diffrn_reflns_av_R_equivalents 0.0379
_diffrn_reflns_av_sigmaI/netI 0.0623
_diffrn_reflns_limit_h_max 14
_diffrn_reflns_limit_h_min -14
_diffrn_reflns_limit_k_max 9
_diffrn_reflns_limit_k_min -8
_diffrn_reflns_limit_l_max 19
_diffrn_reflns_limit_l_min -19
_diffrn_reflns_number 11878
_diffrn_reflns_theta_full 26.50
_diffrn_reflns_theta_max 29.21
_diffrn_reflns_theta_min 2.67
_exptl_absorpt_coefficient_mu 0.088
_exptl_absorpt_correction_T_max 1.00000
_exptl_absorpt_correction_T_min 0.99495
_exptl_absorpt_correction_type multi-scan
_exptl_absorpt_process_details 'CrysAlisPro (Oxford Diff., 2009)'
_exptl_crystal_colour colourless
_exptl_crystal_density_diffrn 1.366
_exptl_crystal_density_method 'not measured'
_exptl_crystal_description lath
_exptl_crystal_F_000 496
_exptl_crystal_size_max 0.25
_exptl_crystal_size_mid 0.12
_exptl_crystal_size_min 0.05
_refine_diff_density_max 0.178
_refine_diff_density_min -0.200
_refine_diff_density_rms 0.038
_refine_ls_extinction_method none
_refine_ls_goodness_of_fit_ref 0.830
_refine_ls_hydrogen_treatment mixed
_refine_ls_matrix_type full
_refine_ls_number_parameters 167
_refine_ls_number_reflns 2768
_refine_ls_number_restraints 0
_refine_ls_restrained_S_all 0.830
_refine_ls_R_factor_all 0.0681
_refine_ls_R_factor_gt 0.0361
_refine_ls_shift/su_max 0.000
_refine_ls_shift/su_mean 0.000
_refine_ls_structure_factor_coef Fsqd
_refine_ls_weighting_details 'calc w=1/[\s^2^(Fo^2^)+(0.0390P)^2^+0.0000P] where P=(Fo^2^+2Fc^2^)/3'
_refine_ls_weighting_scheme calc
_refine_ls_wR_factor_gt 0.0706
_refine_ls_wR_factor_ref 0.0746
_reflns_number_gt 1672
_reflns_number_total 2768
_reflns_threshold_expression >2sigma(I)
_cod_data_source_file ol100595s_si_002.cif
_cod_data_source_block ag1976_compound2a
_cod_original_sg_symbol_H-M P2(1)/c
_cod_database_code 1502953

loop_
_symmetry_equiv_pos_as_xyz
'x, y, z'
'-x, y+1/2, -z+1/2'
'-x, -y, -z'
'x, -y-1/2, z-1/2'

loop_
_atom_site_label
_atom_site_type_symbol
_atom_site_fract_x
_atom_site_fract_y
_atom_site_fract_z
_atom_site_U_iso_or_equiv
_atom_site_adp_type
_atom_site_occupancy
_atom_site_symmetry_multiplicity
_atom_site_calc_flag
_atom_site_refinement_flags
O2 O 0.16419(7) 0.49736(11) 0.97435(6) 0.0267(2) Uani 1 1 d .
N1 N 0.01558(9) 0.27838(14) 0.93900(7) 0.0228(3) Uani 1 1 d .
H1 H -0.0397(13) 0.3551(19) 0.9673(9) 0.039(4) Uiso 1 1 d .
N3 N 0.21750(9) 0.22097(13) 0.90364(7) 0.0202(2) Uani 1 1 d .
C1 C 0.27886(11) -0.07740(18) 0.83819(9) 0.0305(3) Uani 1 1 d .
H1A H 0.3612 -0.0325 0.8402 0.037 Uiso 1 1 calc R
H1B H 0.2595 -0.2018 0.8148 0.037 Uiso 1 1 calc R
C2 C 0.13359(11) 0.34068(17) 0.94107(8) 0.0213(3) Uani 1 1 d .
C4 C 0.19079(11) 0.03371(16) 0.86816(8) 0.0210(3) Uani 1 1 d .
C5 C 0.01650(12) -0.19697(17) 0.83151(8) 0.0263(3) Uani 1 1 d .
H5 H 0.0722 -0.2840 0.8062 0.032 Uiso 1 1 calc R
C6 C -0.10548(12) -0.24572(19) 0.83260(8) 0.0304(3) Uani 1 1 d .
H6 H -0.1334 -0.3656 0.8085 0.037 Uiso 1 1 calc R
C7 C -0.18790(12) -0.11929(19) 0.86907(8) 0.0283(3) Uani 1 1 d .
H7 H -0.2722 -0.1532 0.8701 0.034 Uiso 1 1 calc R
C8 C -0.14801(11) 0.05502(18) 0.90369(8) 0.0248(3) Uani 1 1 d .
H8 H -0.2046 0.1420 0.9281 0.030 Uiso 1 1 calc R
C9 C 0.06029(11) -0.02185(16) 0.86696(8) 0.0204(3) Uani 1 1 d .
C10 C -0.02418(11) 0.10297(16) 0.90264(8) 0.0207(3) Uani 1 1 d .
C11 C 0.34186(10) 0.29265(16) 0.89958(8) 0.0211(3) Uani 1 1 d .
C12 C 0.43192(11) 0.23128(17) 0.95980(9) 0.0253(3) Uani 1 1 d .
H12 H 0.4122 0.1452 1.0056 0.030 Uiso 1 1 calc R
C13 C 0.55147(11) 0.29628(18) 0.95295(9) 0.0293(3) Uani 1 1 d .
H13 H 0.6138 0.2545 0.9942 0.035 Uiso 1 1 calc R
C14 C 0.58011(12) 0.42155(18) 0.88634(9) 0.0304(3) Uani 1 1 d .
H14 H 0.6622 0.4648 0.8816 0.036 Uiso 1 1 calc R
C15 C 0.48908(12) 0.48411(18) 0.82649(9) 0.0286(3) Uani 1 1 d .
H15 H 0.5084 0.5718 0.7812 0.034 Uiso 1 1 calc R
C16 C 0.36946(11) 0.41822(17) 0.83288(8) 0.0240(3) Uani 1 1 d .
H16 H 0.3070 0.4594 0.7916 0.029 Uiso 1 1 calc R

loop_
_atom_site_aniso_label
_atom_site_aniso_U_11
_atom_site_aniso_U_22
_atom_site_aniso_U_33
_atom_site_aniso_U_23
_atom_site_aniso_U_13
_atom_site_aniso_U_12
O2 0.0203(5) 0.0210(5) 0.0391(6) -0.0066(4) 0.0054(4) -0.0001(4)
N1 0.0157(6) 0.0217(5) 0.0315(7) -0.0039(5) 0.0061(5) 0.0021(4)
N3 0.0144(5) 0.0202(5) 0.0265(6) -0.0013(4) 0.0053(4) 0.0015(4)
C1 0.0236(7) 0.0224(7) 0.0462(9) -0.0056(6) 0.0086(6) -0.0003(6)
C2 0.0182(7) 0.0213(6) 0.0248(7) 0.0023(5) 0.0039(5) 0.0026(5)
C4 0.0229(7) 0.0195(6) 0.0208(7) 0.0020(5) 0.0034(5) 0.0012(5)
C5 0.0279(7) 0.0274(7) 0.0239(8) -0.0047(5) 0.0043(6) 0.0009(6)
C6 0.0307(8) 0.0347(8) 0.0260(8) -0.0082(6) 0.0028(6) -0.0084(6)
C7 0.0200(7) 0.0410(8) 0.0239(8) -0.0006(6) 0.0006(6) -0.0069(6)
C8 0.0185(7) 0.0315(7) 0.0246(7) 0.0004(6) 0.0025(6) 0.0011(5)
C9 0.0204(6) 0.0225(6) 0.0184(7) 0.0022(5) 0.0022(5) 0.0001(5)
C10 0.0202(7) 0.0230(7) 0.0187(7) 0.0013(5) 0.0000(5) 0.0014(5)
C11 0.0166(7) 0.0196(6) 0.0276(7) -0.0033(5) 0.0063(5) 0.0011(5)
C12 0.0211(7) 0.0266(7) 0.0286(8) 0.0010(6) 0.0046(6) 0.0037(5)
C13 0.0173(7) 0.0332(7) 0.0377(9) -0.0019(6) 0.0037(6) 0.0045(6)
C14 0.0177(7) 0.0282(7) 0.0462(9) -0.0059(6) 0.0108(6) -0.0022(6)
C15 0.0284(8) 0.0251(7) 0.0334(8) 0.0005(6) 0.0122(6) -0.0009(6)
C16 0.0233(7) 0.0218(6) 0.0273(7) -0.0021(5) 0.0039(6) 0.0032(5)

loop_
_atom_type_symbol
_atom_type_description
_atom_type_scat_dispersion_real
_atom_type_scat_dispersion_imag
_atom_type_scat_source
C C 0.0033 0.0016 'International Tables Vol C Tables 4.2.6.8 and 6.1.1.4'
H H 0.0000 0.0000 'International Tables Vol C Tables 4.2.6.8 and 6.1.1.4'
N N 0.0061 0.0033 'International Tables Vol C Tables 4.2.6.8 and 6.1.1.4'
O O 0.0106 0.0060 'International Tables Vol C Tables 4.2.6.8 and 6.1.1.4'

loop_
_geom_angle_atom_site_label_1
_geom_angle_atom_site_label_2
_geom_angle_atom_site_label_3
_geom_angle
C2 N1 C10 124.21(11)
C2 N3 C4 124.97(10)
C2 N3 C11 117.10(9)
C4 N3 C11 117.92(9)
O2 C2 N1 121.69(11)
O2 C2 N3 121.61(11)
N1 C2 N3 116.70(11)
C1 C4 N3 121.06(11)
C1 C4 C9 124.07(11)
N3 C4 C9 114.86(10)
C6 C5 C9 121.35(12)
C5 C6 C7 119.83(12)
C8 C7 C6 120.27(12)
C7 C8 C10 119.53(11)
C10 C9 C5 117.75(11)
C10 C9 C4 119.45(10)
C5 C9 C4 122.79(10)
C9 C10 C8 121.26(11)
C9 C10 N1 119.64(11)
C8 C10 N1 119.10(11)
C12 C11 C16 120.69(11)
C12 C11 N3 120.38(11)
C16 C11 N3 118.90(11)
C11 C12 C13 119.52(12)
C14 C13 C12 120.24(13)
C13 C14 C15 119.99(12)
C14 C15 C16 119.86(12)
C11 C16 C15 119.69(12)

loop_
_geom_bond_atom_site_label_1
_geom_bond_atom_site_label_2
_geom_bond_distance
O2 C2 1.2339(14)
N1 C2 1.3567(15)
N1 C10 1.3924(15)
N3 C2 1.3773(15)
N3 C4 1.4259(14)
N3 C11 1.4486(15)
C1 C4 1.3277(16)
C4 C9 1.4741(16)
C5 C6 1.3739(17)
C5 C9 1.3989(16)
C6 C7 1.3885(18)
C7 C8 1.3762(17)
C8 C10 1.3922(16)
C9 C10 1.3914(15)
C11 C12 1.3803(17)
C11 C16 1.3812(17)
C12 C13 1.3883(17)
C13 C14 1.3818(18)
C14 C15 1.3865(19)
C15 C16 1.3902(16)

loop_
_geom_hbond_atom_site_label_D
_geom_hbond_atom_site_label_H
_geom_hbond_atom_site_label_A
_geom_hbond_distance_DH
_geom_hbond_distance_HA
_geom_hbond_distance_DA
_geom_hbond_angle_DHA
_geom_hbond_site_symmetry_A
N1 H1 O2 0.925(14) 1.946(15) 2.8705(13) 176.1(12) 3_567

loop_
_cod_related_entry_id
_cod_related_entry_database
_cod_related_entry_code
1 ChemSpider 765518
